data_1527528
loop_
_publ_author_name
'Hoppe, W.'
'Liebe, W.'
'Daehne, W.'

_publ_section_title
;
 Ueber Fluoromanganate der Alkalimetalle
;
_journal_name_full 'Zeitschrift fuer Anorganische und Allgemeine Chemie'
_journal_page_first 276
_journal_page_last 289
_journal_volume 307
_journal_year 1961
_chemical_formula_sum 'F6 Li2 Mn'
_chemical_name_systematic 'Li2 (Mn F6)'
_space_group_IT_number 164
_symmetry_space_group_name_Hall '-P 3 2"'
_symmetry_space_group_name_H-M 'P -3 m 1'
_cell_angle_alpha 90
_cell_angle_beta 90
_cell_angle_gamma 120
_cell_formula_units_Z 3
_cell_length_a 8.42
_cell_length_b 8.42
_cell_length_c 4.59
_cell_volume 281.817
_citation_journal_id_ASTM ZAACAB
_cod_data_source_file Hoppe_ZAACAB_1961_1662.cif
_cod_data_source_block F6Li2Mn1
_cod_original_cell_volume 281.8172
_cod_original_formula_sum 'F6 Li2 Mn1'
_cod_database_code 1527528

loop_
_symmetry_equiv_pos_as_xyz
x,y,z
-y,x-y,z
-x+y,-x,z
y,x,-z
-x,-x+y,-z
x-y,-y,-z
-x,-y,-z
y,-x+y,-z
x-y,x,-z
-y,-x,z
x,x-y,z
-x+y,y,z

loop_
_atom_site_label
_atom_site_type_symbol
_atom_site_fract_x
_atom_site_fract_y
_atom_site_fract_z
_atom_site_occupancy
_atom_site_U_iso_or_equiv
F1 F-1 0.096 -0.096 0.216 1 0.0
Mn1 Mn+4 0 0 0 1 0.0
Mn2 Mn+4 0.3333 0.6667 0.5 1 0.0
Li1 Li+1 0.333 0 0 1 0.0
F3 F-1 0.43 -0.43 0.284 1 0.0
F2 F-1 0.237 -0.237 0.716 1 0.0
